data_1560986
loop_
_publ_author_name
'Simlandy, Amit K.'
'Sardini, Stephen'
'Brown, M. Kevin'

_publ_section_title
;
 Construction of Congested Csp3-Csp3 Bonds by a Formal Ni-Catalyzed
 Alkylboration
;
_journal_name_full 'Chemical Science'
_journal_paper_doi 10.1039/D1SC00900A
_journal_year 2021
_chemical_formula_moiety 'C15 H29 N O3'
_chemical_formula_sum 'C15 H29 N O3'
_chemical_formula_weight 271.39
_space_group_crystal_system monoclinic
_space_group_IT_number 14
_space_group_name_Hall '-P 2ybc'
_space_group_name_H-M_alt 'P 1 21/c 1'
_atom_sites_solution_hydrogens mixed
_atom_sites_solution_primary direct
_atom_sites_solution_secondary difmap
_audit_creation_method SHELXL-2018/3
_audit_update_record
;
2021-02-13 deposited with the CCDC.	2021-03-08 downloaded from the CCDC.
;
_cell_angle_alpha 90
_cell_angle_beta 90.342(3)
_cell_angle_gamma 90
_cell_formula_units_Z 4
_cell_length_a 12.3834(11)
_cell_length_b 10.9459(9)
_cell_length_c 12.0235(9)
_cell_measurement_reflns_used 3060
_cell_measurement_temperature 100(2)
_cell_measurement_theta_max 25.73
_cell_measurement_theta_min 2.48
_cell_volume 1629.7(2)
_computing_cell_refinement 'SAINT V8.38A (BrukerNano, 2017)'
_computing_data_collection 'BIS v6.2.9 (BrukerNano, 2018)'
_computing_data_reduction 'SAINT V8.38A (BrukerNano, 2017)'
_computing_publication_material 'APEX3 v2018.1-0 (BrukerNano, 2018)'
_computing_structure_refinement 'SHELXL-2018/3 (Sheldrick, 2018)'
_computing_structure_solution 'XT, VERSION 2014/5'
_diffrn_ambient_temperature 100(2)
_diffrn_detector_area_resol_mean 7.3910
_diffrn_measured_fraction_theta_full 0.997
_diffrn_measured_fraction_theta_max 0.996
_diffrn_measurement_details '0.50 degree frames measured for 3 seconds each'
_diffrn_measurement_device_type 'Bruker D8 VENTURE'
_diffrn_measurement_method '\w and \f scans'
_diffrn_radiation_monochromator 'multilayer mirror'
_diffrn_radiation_type MoK\a
_diffrn_radiation_wavelength 0.71073
_diffrn_reflns_av_R_equivalents 0.0936
_diffrn_reflns_av_unetI/netI 0.0458
_diffrn_reflns_Laue_measured_fraction_full 0.997
_diffrn_reflns_Laue_measured_fraction_max 0.996
_diffrn_reflns_limit_h_max 15
_diffrn_reflns_limit_h_min -15
_diffrn_reflns_limit_k_max 13
_diffrn_reflns_limit_k_min -13
_diffrn_reflns_limit_l_max 13
_diffrn_reflns_limit_l_min -15
_diffrn_reflns_number 27891
_diffrn_reflns_point_group_measured_fraction_full 0.997
_diffrn_reflns_point_group_measured_fraction_max 0.996
_diffrn_reflns_theta_full 25.242
_diffrn_reflns_theta_max 26.405
_diffrn_reflns_theta_min 2.483
_diffrn_source 'microfocus sealed tube'
_diffrn_source_type 'Incoatec I\mS 3.0'
_exptl_absorpt_coefficient_mu 0.076
_exptl_absorpt_correction_T_max 0.7454
_exptl_absorpt_correction_T_min 0.6470
_exptl_absorpt_correction_type multi-scan
_exptl_absorpt_process_details 'SADABS, G. Sheldrick; 2018'
_exptl_crystal_colour colorless
_exptl_crystal_density_diffrn 1.106
_exptl_crystal_description plate
_exptl_crystal_F_000 600
_exptl_crystal_size_max 0.140
_exptl_crystal_size_mid 0.110
_exptl_crystal_size_min 0.030
_refine_diff_density_max 0.489
_refine_diff_density_min -0.226
_refine_diff_density_rms 0.050
_refine_ls_extinction_method none
_refine_ls_goodness_of_fit_ref 1.048
_refine_ls_hydrogen_treatment mixed
_refine_ls_matrix_type full
_refine_ls_number_parameters 183
_refine_ls_number_reflns 3333
_refine_ls_number_restraints 0
_refine_ls_restrained_S_all 1.048
_refine_ls_R_factor_all 0.0739
_refine_ls_R_factor_gt 0.0512
_refine_ls_shift/su_max 0.000
_refine_ls_shift/su_mean 0.000
_refine_ls_structure_factor_coef Fsqd
_refine_ls_weighting_details 'w=1/[\s^2^(Fo^2^)+(0.0537P)^2^+1.0551P] where P=(Fo^2^+2Fc^2^)/3'
_refine_ls_weighting_scheme calc
_refine_ls_wR_factor_gt 0.1214
_refine_ls_wR_factor_ref 0.1394
_reflns_Friedel_coverage 0.000
_reflns_number_gt 2405
_reflns_number_total 3333
_reflns_threshold_expression 'I > 2\s(I)'
_cod_data_source_file d1sc00900a2.cif
_cod_data_source_block 20060
_cod_original_sg_symbol_H-M 'P 21/c'
_cod_database_code 1560986
_shelx_shelxl_version_number 2018/3
_shelx_space_group_comment
;
The symmetry employed for this shelxl refinement is uniquely defined
by the following loop, which should always be used as a source of
symmetry information in preference to the above space-group names.
They are only intended as comments.
;
_shelx_estimated_absorpt_t_min 0.990
_shelx_estimated_absorpt_t_max 0.998

loop_
_space_group_symop_operation_xyz
'x, y, z'
'-x, y+1/2, -z+1/2'
'-x, -y, -z'
'x, -y-1/2, z-1/2'

loop_
_atom_site_label
_atom_site_type_symbol
_atom_site_fract_x
_atom_site_fract_y
_atom_site_fract_z
_atom_site_U_iso_or_equiv
_atom_site_adp_type
_atom_site_occupancy
_atom_site_site_symmetry_order
_atom_site_calc_flag
_atom_site_refinement_flags_posn
_atom_site_refinement_flags_adp
_atom_site_refinement_flags_occupancy
_atom_site_disorder_assembly
_atom_site_disorder_group
O1 O 0.22322(10) 0.22059(12) 0.22253(12) 0.0262(3) Uani 1 1 d . . . . .
O2 O 0.29070(10) 0.41445(12) 0.22463(11) 0.0241(3) Uani 1 1 d . . . . .
O3 O 0.57515(11) 0.11016(13) 0.25792(10) 0.0225(3) Uani 1 1 d . . . . .
H3O H 0.621(2) 0.050(3) 0.261(2) 0.054(8) Uiso 1 1 d . . . . .
N1 N 0.37934(12) 0.25628(13) 0.30630(13) 0.0189(3) Uani 1 1 d . . . . .
C1 C 0.39437(15) 0.12479(16) 0.32522(16) 0.0221(4) Uani 1 1 d . . . . .
H1A H 0.378673 0.077174 0.257016 0.026 Uiso 1 1 calc R U . . .
H1B H 0.347947 0.095042 0.386262 0.026 Uiso 1 1 calc R U . . .
C2 C 0.51390(15) 0.11736(16) 0.35691(15) 0.0189(4) Uani 1 1 d . . . . .
H2 H 0.528425 0.045702 0.406369 0.023 Uiso 1 1 calc R U . . .
C3 C 0.53560(14) 0.23917(16) 0.41859(14) 0.0173(4) Uani 1 1 d . . . . .
C4 C 0.47203(14) 0.32868(16) 0.34466(14) 0.0184(4) Uani 1 1 d . . . . .
H4A H 0.448132 0.400756 0.387736 0.022 Uiso 1 1 calc R U . . .
H4B H 0.516209 0.356571 0.281171 0.022 Uiso 1 1 calc R U . . .
C5 C 0.29750(14) 0.30575(17) 0.24905(15) 0.0198(4) Uani 1 1 d . . . . .
C6 C 0.12495(15) 0.2535(2) 0.15941(18) 0.0290(5) Uani 1 1 d . . . . .
C7 C 0.05981(16) 0.3475(2) 0.22258(19) 0.0335(5) Uani 1 1 d . . . . .
H7A H 0.048926 0.319233 0.299045 0.050 Uiso 1 1 calc R U . . .
H7B H -0.010437 0.358567 0.186005 0.050 Uiso 1 1 calc R U . . .
H7C H 0.098791 0.425372 0.223579 0.050 Uiso 1 1 calc R U . . .
C8 C 0.15536(18) 0.2962(2) 0.04367(18) 0.0387(6) Uani 1 1 d . . . . .
H8A H 0.196460 0.372461 0.049039 0.058 Uiso 1 1 calc R U . . .
H8B H 0.089654 0.309964 -0.000387 0.058 Uiso 1 1 calc R U . . .
H8C H 0.199614 0.233571 0.007614 0.058 Uiso 1 1 calc R U . . .
C9 C 0.06539(18) 0.1322(2) 0.1554(2) 0.0439(6) Uani 1 1 d . . . . .
H9A H 0.047309 0.106600 0.231127 0.066 Uiso 1 1 calc R U . . .
H9B H 0.111545 0.070292 0.120859 0.066 Uiso 1 1 calc R U . . .
H9C H -0.001091 0.141345 0.111539 0.066 Uiso 1 1 calc R U . . .
C10 C 0.65686(15) 0.27227(17) 0.42226(15) 0.0215(4) Uani 1 1 d . . . . .
H10 H 0.679931 0.277057 0.342820 0.026 Uiso 1 1 calc R U . . .
C11 C 0.73044(16) 0.17435(19) 0.47655(16) 0.0261(4) Uani 1 1 d . . . . .
H11 H 0.696242 0.092897 0.462966 0.031 Uiso 1 1 calc R U . . .
C12 C 0.84075(17) 0.1739(2) 0.41910(19) 0.0372(5) Uani 1 1 d . . . . .
H12A H 0.887251 0.112032 0.453744 0.056 Uiso 1 1 calc R U . . .
H12B H 0.874393 0.254492 0.426825 0.056 Uiso 1 1 calc R U . . .
H12C H 0.831072 0.154794 0.340029 0.056 Uiso 1 1 calc R U . . .
C13 C 0.74657(18) 0.1880(2) 0.60224(17) 0.0345(5) Uani 1 1 d . . . . .
H13A H 0.785437 0.116593 0.631123 0.052 Uiso 1 1 calc R U . . .
H13B H 0.676059 0.193973 0.638406 0.052 Uiso 1 1 calc R U . . .
H13C H 0.788542 0.262003 0.617663 0.052 Uiso 1 1 calc R U . . .
C14 C 0.67653(17) 0.40075(19) 0.47077(18) 0.0297(5) Uani 1 1 d . . . . .
H14A H 0.754034 0.418794 0.470103 0.045 Uiso 1 1 calc R U . . .
H14B H 0.650113 0.403745 0.547391 0.045 Uiso 1 1 calc R U . . .
H14C H 0.637935 0.461412 0.425652 0.045 Uiso 1 1 calc R U . . .
C15 C 0.48245(15) 0.23342(18) 0.53372(15) 0.0230(4) Uani 1 1 d . . . . .
H15A H 0.499859 0.307805 0.575491 0.035 Uiso 1 1 calc R U . . .
H15B H 0.509652 0.162028 0.574314 0.035 Uiso 1 1 calc R U . . .
H15C H 0.403963 0.226758 0.524730 0.035 Uiso 1 1 calc R U . . .

loop_
_atom_site_aniso_label
_atom_site_aniso_U_11
_atom_site_aniso_U_22
_atom_site_aniso_U_33
_atom_site_aniso_U_23
_atom_site_aniso_U_13
_atom_site_aniso_U_12
O1 0.0164(7) 0.0251(7) 0.0370(8) 0.0019(6) -0.0072(6) -0.0031(5)
O2 0.0203(7) 0.0227(7) 0.0294(7) 0.0043(6) -0.0043(6) -0.0008(5)
O3 0.0282(7) 0.0250(7) 0.0145(6) -0.0005(5) 0.0004(5) 0.0066(6)
N1 0.0181(8) 0.0181(8) 0.0204(7) -0.0005(6) -0.0035(6) -0.0015(6)
C1 0.0242(10) 0.0178(9) 0.0241(9) 0.0010(7) -0.0036(8) -0.0019(7)
C2 0.0224(9) 0.0190(9) 0.0154(8) 0.0008(7) -0.0004(7) 0.0012(7)
C3 0.0196(9) 0.0187(9) 0.0136(8) -0.0004(7) -0.0008(7) 0.0006(7)
C4 0.0194(9) 0.0190(9) 0.0168(9) -0.0016(7) -0.0028(7) -0.0017(7)
C5 0.0169(9) 0.0222(9) 0.0204(9) -0.0006(7) -0.0001(7) -0.0024(7)
C6 0.0151(9) 0.0347(11) 0.0370(11) 0.0001(9) -0.0062(9) -0.0008(8)
C7 0.0192(10) 0.0377(12) 0.0434(13) 0.0016(10) -0.0003(9) 0.0015(9)
C8 0.0257(11) 0.0595(16) 0.0309(11) -0.0032(11) -0.0072(9) 0.0002(10)
C9 0.0216(11) 0.0401(13) 0.0699(18) -0.0045(12) -0.0117(11) -0.0066(10)
C10 0.0191(9) 0.0282(10) 0.0170(9) -0.0009(7) -0.0003(7) -0.0011(8)
C11 0.0233(10) 0.0313(11) 0.0238(10) -0.0008(8) -0.0030(8) 0.0025(8)
C12 0.0240(11) 0.0517(14) 0.0359(12) -0.0031(10) 0.0013(9) 0.0048(10)
C13 0.0321(12) 0.0465(13) 0.0249(11) 0.0035(9) -0.0046(9) 0.0037(10)
C14 0.0262(11) 0.0314(11) 0.0315(11) -0.0046(9) -0.0019(9) -0.0048(9)
C15 0.0229(10) 0.0293(10) 0.0169(9) 0.0002(7) 0.0013(8) -0.0008(8)

loop_
_atom_type_symbol
_atom_type_description
_atom_type_scat_dispersion_real
_atom_type_scat_dispersion_imag
_atom_type_scat_source
C C 0.0033 0.0016 'International Tables Vol C Tables 4.2.6.8 and 6.1.1.4'
H H 0.0000 0.0000 'International Tables Vol C Tables 4.2.6.8 and 6.1.1.4'
N N 0.0061 0.0033 'International Tables Vol C Tables 4.2.6.8 and 6.1.1.4'
O O 0.0106 0.0060 'International Tables Vol C Tables 4.2.6.8 and 6.1.1.4'

loop_
_geom_angle_atom_site_label_1
_geom_angle_atom_site_label_2
_geom_angle_atom_site_label_3
_geom_angle
_geom_angle_site_symmetry_1
_geom_angle_site_symmetry_3
_geom_angle_publ_flag
C5 O1 C6 120.85(15) . . ?
C2 O3 H3O 111.0(18) . . ?
C5 N1 C4 122.18(15) . . ?
C5 N1 C1 124.88(15) . . ?
C4 N1 C1 112.49(14) . . ?
N1 C1 C2 102.26(14) . . ?
N1 C1 H1A 111.3 . . ?
C2 C1 H1A 111.3 . . ?
N1 C1 H1B 111.3 . . ?
C2 C1 H1B 111.3 . . ?
H1A C1 H1B 109.2 . . ?
O3 C2 C1 108.42(15) . . ?
O3 C2 C3 110.97(14) . . ?
C1 C2 C3 103.80(14) . . ?
O3 C2 H2 111.1 . . ?
C1 C2 H2 111.1 . . ?
C3 C2 H2 111.1 . . ?
C4 C3 C15 109.05(15) . . ?
C4 C3 C10 111.19(14) . . ?
C15 C3 C10 113.89(14) . . ?
C4 C3 C2 100.67(13) . . ?
C15 C3 C2 108.78(14) . . ?
C10 C3 C2 112.42(14) . . ?
N1 C4 C3 103.57(14) . . ?
N1 C4 H4A 111.0 . . ?
C3 C4 H4A 111.0 . . ?
N1 C4 H4B 111.0 . . ?
C3 C4 H4B 111.0 . . ?
H4A C4 H4B 109.0 . . ?
O2 C5 N1 124.50(17) . . ?
O2 C5 O1 124.63(17) . . ?
N1 C5 O1 110.87(16) . . ?
O1 C6 C7 110.38(17) . . ?
O1 C6 C8 109.78(16) . . ?
C7 C6 C8 112.78(19) . . ?
O1 C6 C9 101.62(16) . . ?
C7 C6 C9 110.47(18) . . ?
C8 C6 C9 111.3(2) . . ?
C6 C7 H7A 109.5 . . ?
C6 C7 H7B 109.5 . . ?
H7A C7 H7B 109.5 . . ?
C6 C7 H7C 109.5 . . ?
H7A C7 H7C 109.5 . . ?
H7B C7 H7C 109.5 . . ?
C6 C8 H8A 109.5 . . ?
C6 C8 H8B 109.5 . . ?
H8A C8 H8B 109.5 . . ?
C6 C8 H8C 109.5 . . ?
H8A C8 H8C 109.5 . . ?
H8B C8 H8C 109.5 . . ?
C6 C9 H9A 109.5 . . ?
C6 C9 H9B 109.5 . . ?
H9A C9 H9B 109.5 . . ?
C6 C9 H9C 109.5 . . ?
H9A C9 H9C 109.5 . . ?
H9B C9 H9C 109.5 . . ?
C14 C10 C3 112.09(15) . . ?
C14 C10 C11 112.38(16) . . ?
C3 C10 C11 114.78(15) . . ?
C14 C10 H10 105.6 . . ?
C3 C10 H10 105.6 . . ?
C11 C10 H10 105.6 . . ?
C13 C11 C12 109.48(17) . . ?
C13 C11 C10 114.95(17) . . ?
C12 C11 C10 109.62(17) . . ?
C13 C11 H11 107.5 . . ?
C12 C11 H11 107.5 . . ?
C10 C11 H11 107.5 . . ?
C11 C12 H12A 109.5 . . ?
C11 C12 H12B 109.5 . . ?
H12A C12 H12B 109.5 . . ?
C11 C12 H12C 109.5 . . ?
H12A C12 H12C 109.5 . . ?
H12B C12 H12C 109.5 . . ?
C11 C13 H13A 109.5 . . ?
C11 C13 H13B 109.5 . . ?
H13A C13 H13B 109.5 . . ?
C11 C13 H13C 109.5 . . ?
H13A C13 H13C 109.5 . . ?
H13B C13 H13C 109.5 . . ?
C10 C14 H14A 109.5 . . ?
C10 C14 H14B 109.5 . . ?
H14A C14 H14B 109.5 . . ?
C10 C14 H14C 109.5 . . ?
H14A C14 H14C 109.5 . . ?
H14B C14 H14C 109.5 . . ?
C3 C15 H15A 109.5 . . ?
C3 C15 H15B 109.5 . . ?
H15A C15 H15B 109.5 . . ?
C3 C15 H15C 109.5 . . ?
H15A C15 H15C 109.5 . . ?
H15B C15 H15C 109.5 . . ?

loop_
_geom_bond_atom_site_label_1
_geom_bond_atom_site_label_2
_geom_bond_distance
_geom_bond_site_symmetry_2
_geom_bond_publ_flag
O1 C5 1.347(2) . ?
O1 C6 1.475(2) . ?
O2 C5 1.228(2) . ?
O3 C2 1.417(2) . ?
O3 H3O 0.87(3) . ?
N1 C5 1.336(2) . ?
N1 C4 1.467(2) . ?
N1 C1 1.469(2) . ?
C1 C2 1.528(3) . ?
C1 H1A 0.9900 . ?
C1 H1B 0.9900 . ?
C2 C3 1.548(2) . ?
C2 H2 1.0000 . ?
C3 C4 1.537(2) . ?
C3 C15 1.538(2) . ?
C3 C10 1.545(2) . ?
C4 H4A 0.9900 . ?
C4 H4B 0.9900 . ?
C6 C7 1.514(3) . ?
C6 C8 1.517(3) . ?
C6 C9 1.520(3) . ?
C7 H7A 0.9800 . ?
C7 H7B 0.9800 . ?
C7 H7C 0.9800 . ?
C8 H8A 0.9800 . ?
C8 H8B 0.9800 . ?
C8 H8C 0.9800 . ?
C9 H9A 0.9800 . ?
C9 H9B 0.9800 . ?
C9 H9C 0.9800 . ?
C10 C14 1.541(3) . ?
C10 C11 1.549(3) . ?
C10 H10 1.0000 . ?
C11 C13 1.530(3) . ?
C11 C12 1.535(3) . ?
C11 H11 1.0000 . ?
C12 H12A 0.9800 . ?
C12 H12B 0.9800 . ?
C12 H12C 0.9800 . ?
C13 H13A 0.9800 . ?
C13 H13B 0.9800 . ?
C13 H13C 0.9800 . ?
C14 H14A 0.9800 . ?
C14 H14B 0.9800 . ?
C14 H14C 0.9800 . ?
C15 H15A 0.9800 . ?
C15 H15B 0.9800 . ?
C15 H15C 0.9800 . ?

loop_
_geom_hbond_atom_site_label_D
_geom_hbond_atom_site_label_H
_geom_hbond_atom_site_label_A
_geom_hbond_distance_DH
_geom_hbond_distance_HA
_geom_hbond_distance_DA
_geom_hbond_angle_DHA
_geom_hbond_site_symmetry_A
_geom_hbond_publ_flag
O3 H3O O2 0.87(3) 1.85(3) 2.7182(19) 175(3) 2_645 yes
C7 H7C O2 0.98 2.38 2.952(2) 116.6 . yes
C8 H8A O2 0.98 2.45 3.029(3) 117.5 . yes

loop_
_geom_torsion_atom_site_label_1
_geom_torsion_atom_site_label_2
_geom_torsion_atom_site_label_3
_geom_torsion_atom_site_label_4
_geom_torsion
_geom_torsion_site_symmetry_1
_geom_torsion_site_symmetry_2
_geom_torsion_site_symmetry_3
_geom_torsion_site_symmetry_4
_geom_torsion_publ_flag
C5 N1 C1 C2 161.19(17) . . . . ?
C4 N1 C1 C2 -11.21(19) . . . . ?
N1 C1 C2 O3 -85.38(16) . . . . ?
N1 C1 C2 C3 32.68(17) . . . . ?
O3 C2 C3 C4 74.73(17) . . . . ?
C1 C2 C3 C4 -41.55(17) . . . . ?
O3 C2 C3 C15 -170.76(14) . . . . ?
C1 C2 C3 C15 72.96(17) . . . . ?
O3 C2 C3 C10 -43.67(19) . . . . ?
C1 C2 C3 C10 -159.94(14) . . . . ?
C5 N1 C4 C3 172.48(16) . . . . ?
C1 N1 C4 C3 -14.88(19) . . . . ?
C15 C3 C4 N1 -80.35(17) . . . . ?
C10 C3 C4 N1 153.25(14) . . . . ?
C2 C3 C4 N1 33.96(16) . . . . ?
C4 N1 C5 O2 -1.1(3) . . . . ?
C1 N1 C5 O2 -172.82(18) . . . . ?
C4 N1 C5 O1 179.35(15) . . . . ?
C1 N1 C5 O1 7.6(2) . . . . ?
C6 O1 C5 O2 0.3(3) . . . . ?
C6 O1 C5 N1 179.79(16) . . . . ?
C5 O1 C6 C7 -60.0(2) . . . . ?
C5 O1 C6 C8 64.9(2) . . . . ?
C5 O1 C6 C9 -177.21(18) . . . . ?
C4 C3 C10 C14 60.95(19) . . . . ?
C15 C3 C10 C14 -62.7(2) . . . . ?
C2 C3 C10 C14 172.95(15) . . . . ?
C4 C3 C10 C11 -169.26(15) . . . . ?
C15 C3 C10 C11 67.1(2) . . . . ?
C2 C3 C10 C11 -57.3(2) . . . . ?
C14 C10 C11 C13 40.0(2) . . . . ?
C3 C10 C11 C13 -89.7(2) . . . . ?
C14 C10 C11 C12 -83.8(2) . . . . ?
C3 C10 C11 C12 146.52(17) . . . . ?
